data_4078063
loop_
_publ_author_name
'Blasberg, Florian'
'Bolte, Michael'
'Lerner, Hans-Wolfram'
'Wagner, Matthias'

_publ_section_title
;
 Mononuclear (O,O&#x2032; orN,N&#x2032;) and Heterodinuclear (O,O&#x2032;
 andN,N&#x2032;) Transition-Metal Complexes ofortho-Quinoid
 Bis(pyrazol-1-yl)methane Ligands
;
_journal_issue 8
_journal_name_full Organometallics
_journal_page_first 3213
_journal_paper_doi 10.1021/om3000746
_journal_volume 31
_journal_year 2012
_chemical_formula_moiety 'C78 H68 Ir2 N12 O4 Tl2, 3(C3 H5 N)'
_chemical_formula_sum 'C87 H83 Ir2 N15 O4 Tl2'
_chemical_formula_weight 2195.82
_chemical_name_systematic ?
_space_group_IT_number 2
_symmetry_cell_setting triclinic
_symmetry_space_group_name_Hall '-P 1'
_symmetry_space_group_name_H-M 'P -1'
_atom_sites_solution_hydrogens geom
_atom_sites_solution_primary direct
_atom_sites_solution_secondary difmap
_audit_creation_method SHELXL-97
_cell_angle_alpha 101.431(4)
_cell_angle_beta 102.004(3)
_cell_angle_gamma 91.638(3)
_cell_formula_units_Z 2
_cell_length_a 14.2553(6)
_cell_length_b 17.3216(7)
_cell_length_c 17.9782(8)
_cell_measurement_reflns_used 29855
_cell_measurement_temperature 173(2)
_cell_measurement_theta_max 26.0
_cell_measurement_theta_min 3.3
_cell_volume 4244.8(3)
_computing_cell_refinement 'X-Area (Stoe & Cie, 2001)'
_computing_data_collection 'X-Area (Stoe & Cie, 2001)'
_computing_data_reduction 'X-Area (Stoe & Cie, 2001)'
_computing_molecular_graphics 'XP (Sheldrick, 2008)'
_computing_structure_refinement 'SHELXL-97 (Sheldrick, 1997)'
_computing_structure_solution 'SHELXS-97 (Sheldrick, 1990)'
_diffrn_ambient_temperature 173(2)
_diffrn_measured_fraction_theta_full 0.997
_diffrn_measured_fraction_theta_max 0.991
_diffrn_measurement_device_type 'STOE IPDS II two-circle-diffractometer'
_diffrn_measurement_method \w
_diffrn_radiation_monochromator graphite
_diffrn_radiation_source 'fine-focus sealed tube'
_diffrn_radiation_type MoK\a
_diffrn_radiation_wavelength 0.71073
_diffrn_reflns_av_R_equivalents 0.1132
_diffrn_reflns_av_sigmaI/netI 0.1433
_diffrn_reflns_limit_h_max 16
_diffrn_reflns_limit_h_min -17
_diffrn_reflns_limit_k_max 20
_diffrn_reflns_limit_k_min -21
_diffrn_reflns_limit_l_max 21
_diffrn_reflns_limit_l_min 0
_diffrn_reflns_number 52244
_diffrn_reflns_theta_full 25.00
_diffrn_reflns_theta_max 25.63
_diffrn_reflns_theta_min 3.25
_diffrn_standards_number 0
_exptl_absorpt_coefficient_mu 6.967
_exptl_absorpt_correction_T_max 0.7680
_exptl_absorpt_correction_T_min 0.3838
_exptl_absorpt_correction_type multi-scan
_exptl_absorpt_process_details 'MULABS (Spek, 2003; Blessing, 1995)'
_exptl_crystal_colour red
_exptl_crystal_density_diffrn 1.718
_exptl_crystal_density_method 'not measured'
_exptl_crystal_description plate
_exptl_crystal_F_000 2116
_exptl_crystal_size_max 0.17
_exptl_crystal_size_mid 0.05
_exptl_crystal_size_min 0.04
_refine_diff_density_max 2.405
_refine_diff_density_min -3.277
_refine_diff_density_rms 0.198
_refine_ls_extinction_method none
_refine_ls_goodness_of_fit_ref 0.754
_refine_ls_hydrogen_treatment constr
_refine_ls_matrix_type full
_refine_ls_number_parameters 986
_refine_ls_number_reflns 15871
_refine_ls_number_restraints 66
_refine_ls_restrained_S_all 0.753
_refine_ls_R_factor_all 0.0976
_refine_ls_R_factor_gt 0.0531
_refine_ls_shift/su_max 0.001
_refine_ls_shift/su_mean 0.000
_refine_ls_structure_factor_coef Fsqd
_refine_ls_weighting_details 'calc w=1/[\s^2^(Fo^2^)+(0.0600P)^2^] where P=(Fo^2^+2Fc^2^)/3'
_refine_ls_weighting_scheme calc
_refine_ls_wR_factor_gt 0.1156
_refine_ls_wR_factor_ref 0.1255
_reflns_number_gt 8445
_reflns_number_total 15871
_reflns_threshold_expression >2sigma(I)
_cod_data_source_file om3000746_si_002.cif
_cod_data_source_block 12
_cod_depositor_comments
;
The following automatic conversions were performed:

'_symmetry_cell_setting' value 'Triclinic' changed to 'triclinic'
according to /home/saulius/struct/CIF-dictionaries/cif_core.dic
dictionary named 'cif_core.dic' version 2.4.1 from 2010-06-29.

Automatic conversion script
Id: cif_fix_values 1715 2011-07-08 13:25:40Z adriana 
;
_cod_original_sg_symbol_H-M P-1
_cod_database_code 4078063

loop_
_symmetry_equiv_pos_as_xyz
'x, y, z'
'-x, -y, -z'

loop_
_atom_site_label
_atom_site_type_symbol
_atom_site_fract_x
_atom_site_fract_y
_atom_site_fract_z
_atom_site_U_iso_or_equiv
_atom_site_adp_type
_atom_site_occupancy
_atom_site_symmetry_multiplicity
_atom_site_calc_flag
_atom_site_refinement_flags
Tl1 Tl -0.51163(3) -0.27783(3) -0.40043(3) 0.03918(13) Uani 1 1 d .
Tl2 Tl -0.31366(6) -0.32871(6) -0.08602(4) 0.0975(3) Uani 1 1 d .
Ir1 Ir -0.23666(3) -0.20268(3) -0.36202(3) 0.03679(13) Uani 1 1 d .
C1 C -0.1427(8) -0.4703(8) -0.1421(7) 0.038(3) Uani 1 1 d .
H1 H -0.0965 -0.4975 -0.1716 0.046 Uiso 1 1 calc R
N1 N -0.2040(8) -0.5329(7) -0.1291(7) 0.048(3) Uani 1 1 d .
N2 N -0.2691(8) -0.5101(8) -0.0813(6) 0.050(3) Uani 1 1 d .
C3 C -0.3240(11) -0.5769(11) -0.0903(9) 0.062(4) Uani 1 1 d .
C4 C -0.2929(11) -0.6398(11) -0.1420(10) 0.067(4) Uani 1 1 d .
H4 H -0.3189 -0.6931 -0.1567 0.080 Uiso 1 1 calc R
C5 C -0.2178(10) -0.6079(10) -0.1664(9) 0.056(4) Uani 1 1 d .
C6 C -0.4031(12) -0.5744(13) -0.0467(10) 0.084(6) Uani 1 1 d .
H6A H -0.4324 -0.5239 -0.0456 0.127 Uiso 1 1 calc R
H6B H -0.3766 -0.5801 0.0067 0.127 Uiso 1 1 calc R
H6C H -0.4519 -0.6177 -0.0725 0.127 Uiso 1 1 calc R
C7 C -0.1614(13) -0.6420(11) -0.2243(10) 0.075(5) Uani 1 1 d .
H7A H -0.0928 -0.6277 -0.2024 0.113 Uiso 1 1 calc R
H7B H -0.1813 -0.6211 -0.2715 0.113 Uiso 1 1 calc R
H7C H -0.1730 -0.6996 -0.2370 0.113 Uiso 1 1 calc R
N11 N -0.0847(8) -0.4236(7) -0.0710(6) 0.047(3) Uani 1 1 d .
N12 N -0.1275(9) -0.3720(8) -0.0244(7) 0.055(3) Uani 1 1 d .
C13 C -0.0556(10) -0.3345(9) 0.0355(8) 0.051(3) Uani 1 1 d .
C14 C 0.0327(11) -0.3653(10) 0.0236(8) 0.059(4) Uani 1 1 d .
H14 H 0.0945 -0.3503 0.0564 0.071 Uiso 1 1 calc R
C15 C 0.0113(9) -0.4212(9) -0.0449(8) 0.047(3) Uani 1 1 d .
C16 C -0.0757(13) -0.2783(12) 0.1003(9) 0.076(5) Uani 1 1 d .
H16A H -0.1453 -0.2745 0.0933 0.114 Uiso 1 1 calc R
H16B H -0.0445 -0.2264 0.1028 0.114 Uiso 1 1 calc R
H16C H -0.0509 -0.2959 0.1488 0.114 Uiso 1 1 calc R
C17 C 0.0773(10) -0.4700(10) -0.0842(8) 0.057(4) Uani 1 1 d .
H17A H 0.0759 -0.4568 -0.1350 0.085 Uiso 1 1 calc R
H17B H 0.0569 -0.5260 -0.0914 0.085 Uiso 1 1 calc R
H17C H 0.1428 -0.4594 -0.0523 0.085 Uiso 1 1 calc R
C21 C -0.1972(8) -0.4204(8) -0.1931(7) 0.038(3) Uani 1 1 d .
C22 C -0.1541(8) -0.3513(7) -0.2017(7) 0.036(3) Uani 1 1 d .
H22 H -0.0918 -0.3334 -0.1710 0.043 Uiso 1 1 calc R
C23 C -0.1985(8) -0.3071(7) -0.2537(6) 0.032(3) Uani 1 1 d .
O23 O -0.1539(5) -0.2424(5) -0.2647(5) 0.040(2) Uani 1 1 d .
C24 C -0.2949(8) -0.3316(8) -0.2965(7) 0.036(3) Uani 1 1 d .
O24 O -0.3369(5) -0.2906(5) -0.3484(5) 0.0384(19) Uani 1 1 d .
C25 C -0.3379(7) -0.4013(7) -0.2865(7) 0.033(3) Uani 1 1 d .
H25 H -0.4019 -0.4180 -0.3139 0.039 Uiso 1 1 calc R
C26 C -0.2897(9) -0.4463(8) -0.2379(8) 0.043(3) Uani 1 1 d .
H26 H -0.3191 -0.4951 -0.2346 0.051 Uiso 1 1 calc R
N31 N -0.1721(7) -0.2826(7) -0.4303(6) 0.043(3) Uani 1 1 d .
C32 C -0.0926(9) -0.2538(9) -0.4520(7) 0.046(3) Uani 1 1 d .
C33 C -0.0372(9) -0.3024(11) -0.4898(8) 0.058(4) Uani 1 1 d .
H33 H 0.0151 -0.2808 -0.5063 0.070 Uiso 1 1 calc R
C34 C -0.0571(13) -0.3858(14) -0.5051(9) 0.084(6) Uani 1 1 d .
H34 H -0.0158 -0.4206 -0.5281 0.101 Uiso 1 1 calc R
C35 C -0.1383(9) -0.4149(10) -0.4854(8) 0.057(4) Uani 1 1 d .
H35 H -0.1564 -0.4699 -0.4968 0.068 Uiso 1 1 calc R
C36 C -0.1922(9) -0.3602(9) -0.4481(7) 0.046(3) Uani 1 1 d .
H36 H -0.2476 -0.3800 -0.4343 0.055 Uiso 1 1 calc R
C41 C -0.1380(10) -0.1304(9) -0.3802(8) 0.051(4) Uani 1 1 d .
C42 C -0.0774(9) -0.1664(9) -0.4289(8) 0.050(4) Uani 1 1 d .
C43 C -0.0078(11) -0.1220(13) -0.4478(10) 0.073(5) Uani 1 1 d .
H43 H 0.0296 -0.1475 -0.4821 0.088 Uiso 1 1 calc R
C44 C 0.0091(10) -0.0440(14) -0.4196(10) 0.079(6) Uani 1 1 d .
H44 H 0.0590 -0.0150 -0.4322 0.094 Uiso 1 1 calc R
C45 C -0.0487(12) -0.0060(11) -0.3707(11) 0.073(5) Uani 1 1 d .
H45 H -0.0384 0.0493 -0.3504 0.088 Uiso 1 1 calc R
C46 C -0.1212(10) -0.0497(10) -0.3521(10) 0.061(5) Uani 1 1 d .
H46 H -0.1599 -0.0235 -0.3193 0.073 Uiso 1 1 calc R
N51 N -0.2921(7) -0.1174(7) -0.2939(7) 0.043(3) Uani 1 1 d .
C52 C -0.3660(10) -0.0813(9) -0.3290(9) 0.052(4) Uani 1 1 d .
C53 C -0.4098(12) -0.0208(9) -0.2866(12) 0.067(5) Uani 1 1 d .
H53 H -0.4635 0.0033 -0.3108 0.080 Uiso 1 1 calc R
C54 C -0.3699(14) 0.0016(10) -0.2073(12) 0.074(5) Uani 1 1 d .
H54 H -0.3966 0.0426 -0.1765 0.089 Uiso 1 1 calc R
C55 C -0.2947(12) -0.0333(10) -0.1734(9) 0.062(4) Uani 1 1 d .
H55 H -0.2684 -0.0164 -0.1193 0.074 Uiso 1 1 calc R
C56 C -0.2551(10) -0.0939(9) -0.2169(9) 0.049(4) Uani 1 1 d .
H56 H -0.2022 -0.1187 -0.1925 0.059 Uiso 1 1 calc R
C61 C -0.3362(8) -0.1703(8) -0.4447(8) 0.042(3) Uani 1 1 d .
C62 C -0.3938(9) -0.1121(9) -0.4133(9) 0.050(4) Uani 1 1 d .
C63 C -0.4723(10) -0.0896(11) -0.4613(12) 0.071(5) Uani 1 1 d .
H63 H -0.5113 -0.0513 -0.4403 0.085 Uiso 1 1 calc R
C64 C -0.4944(13) -0.1229(11) -0.5402(11) 0.075(5) Uani 1 1 d .
H64 H -0.5481 -0.1079 -0.5739 0.090 Uiso 1 1 calc R
C65 C -0.4373(13) -0.1771(11) -0.5677(10) 0.072(5) Uani 1 1 d .
H65 H -0.4519 -0.1996 -0.6218 0.086 Uiso 1 1 calc R
C66 C -0.3599(10) -0.2013(9) -0.5222(8) 0.049(3) Uani 1 1 d .
H66 H -0.3223 -0.2399 -0.5448 0.058 Uiso 1 1 calc R
Ir1A Ir -0.68396(3) -0.36764(3) -0.29352(3) 0.03370(12) Uani 1 1 d .
C1A C -0.4142(9) -0.1725(8) 0.0478(7) 0.042(3) Uani 1 1 d .
H1A H -0.4688 -0.1445 0.0651 0.050 Uiso 1 1 calc R
N1A N -0.3962(7) -0.2349(7) 0.0909(6) 0.043(3) Uani 1 1 d .
N2A N -0.3426(8) -0.2967(8) 0.0674(6) 0.051(3) Uani 1 1 d .
C3A C -0.3304(9) -0.3362(9) 0.1261(8) 0.050(3) Uani 1 1 d .
C4A C -0.3720(11) -0.2982(9) 0.1838(8) 0.055(4) Uani 1 1 d .
H4A H -0.3725 -0.3139 0.2314 0.066 Uiso 1 1 calc R
C5A C -0.4117(9) -0.2356(9) 0.1616(8) 0.048(3) Uani 1 1 d .
C6A C -0.2768(14) -0.4113(12) 0.1192(10) 0.082(5) Uani 1 1 d .
H6A1 H -0.2762 -0.4320 0.0645 0.122 Uiso 1 1 calc R
H6A2 H -0.3092 -0.4508 0.1392 0.122 Uiso 1 1 calc R
H6A3 H -0.2106 -0.3993 0.1494 0.122 Uiso 1 1 calc R
C7A C -0.4671(15) -0.1746(12) 0.2019(10) 0.082(6) Uani 1 1 d .
H7A1 H -0.5299 -0.1724 0.1679 0.123 Uiso 1 1 calc R
H7A2 H -0.4314 -0.1228 0.2138 0.123 Uiso 1 1 calc R
H7A3 H -0.4762 -0.1885 0.2502 0.123 Uiso 1 1 calc R
N11A N -0.3334(8) -0.1145(7) 0.0672(7) 0.053(3) Uani 1 1 d .
N12A N -0.2457(11) -0.1377(11) 0.0499(18) 0.156(11) Uani 1 1 d U
C13A C -0.1906(18) -0.0709(16) 0.068(3) 0.20(2) Uani 1 1 d .
C14A C -0.2409(19) -0.0097(14) 0.0883(16) 0.123(10) Uani 1 1 d .
H14A H -0.2169 0.0441 0.1015 0.147 Uiso 1 1 calc R
C15A C -0.3335(15) -0.0366(11) 0.0869(9) 0.070(5) Uani 1 1 d .
C16A C -0.0913(19) -0.081(3) 0.029(3) 0.23(2) Uani 1 1 d U
H16D H -0.0596 -0.1256 0.0454 0.342 Uiso 1 1 d R
H16E H -0.1238 -0.0961 -0.0264 0.342 Uiso 1 1 d R
H16F H -0.0432 -0.0368 0.0354 0.342 Uiso 1 1 d R
C17A C -0.414(2) 0.0070(13) 0.1069(19) 0.144(12) Uani 1 1 d .
H17D H -0.4748 -0.0224 0.0779 0.216 Uiso 1 1 calc R
H17E H -0.4108 0.0590 0.0935 0.216 Uiso 1 1 calc R
H17F H -0.4110 0.0136 0.1629 0.216 Uiso 1 1 calc R
C21A C -0.4482(8) -0.2055(7) -0.0393(7) 0.035(3) Uani 1 1 d .
C22A C -0.5232(8) -0.2669(7) -0.0676(7) 0.034(3) Uani 1 1 d .
H22A H -0.5474 -0.2904 -0.0313 0.041 Uiso 1 1 calc R
C23A C -0.5609(8) -0.2929(7) -0.1442(7) 0.034(3) Uani 1 1 d .
O23A O -0.6337(5) -0.3489(5) -0.1704(5) 0.040(2) Uani 1 1 d .
C24A C -0.5178(9) -0.2617(7) -0.1997(7) 0.038(3) Uani 1 1 d .
O24A O -0.5557(6) -0.2913(5) -0.2766(4) 0.0385(19) Uani 1 1 d .
C25A C -0.4479(10) -0.2014(9) -0.1737(7) 0.050(4) Uani 1 1 d .
H25A H -0.4229 -0.1789 -0.2102 0.060 Uiso 1 1 calc R
C26A C -0.4121(10) -0.1720(9) -0.0936(7) 0.052(4) Uani 1 1 d .
H26A H -0.3638 -0.1296 -0.0764 0.063 Uiso 1 1 calc R
N31A N -0.6064(7) -0.4645(7) -0.3134(6) 0.042(3) Uani 1 1 d .
C32A C -0.6033(9) -0.4932(8) -0.3853(8) 0.046(3) Uani 1 1 d .
C33A C -0.5554(10) -0.5592(8) -0.4058(8) 0.048(3) Uani 1 1 d .
H33A H -0.5549 -0.5795 -0.4588 0.057 Uiso 1 1 calc R
C34A C -0.5074(10) -0.5961(9) -0.3477(10) 0.057(4) Uani 1 1 d .
H34A H -0.4728 -0.6412 -0.3602 0.069 Uiso 1 1 calc R
C35A C -0.5117(10) -0.5655(9) -0.2733(9) 0.055(4) Uani 1 1 d .
H35A H -0.4819 -0.5908 -0.2331 0.066 Uiso 1 1 calc R
C36A C -0.5603(8) -0.4960(9) -0.2541(9) 0.047(3) Uani 1 1 d .
H36A H -0.5604 -0.4727 -0.2017 0.056 Uiso 1 1 calc R
C41A C -0.7106(8) -0.3896(8) -0.4097(7) 0.038(3) Uani 1 1 d .
C42A C -0.6577(8) -0.4504(7) -0.4436(7) 0.038(3) Uani 1 1 d .
C43A C -0.6607(10) -0.4667(9) -0.5236(8) 0.053(4) Uani 1 1 d .
H43A H -0.6261 -0.5081 -0.5457 0.064 Uiso 1 1 calc R
C44A C -0.7153(11) -0.4214(10) -0.5705(8) 0.059(4) Uani 1 1 d .
H44A H -0.7163 -0.4305 -0.6245 0.071 Uiso 1 1 calc R
C45A C -0.7660(10) -0.3650(10) -0.5387(8) 0.058(4) Uani 1 1 d .
H45A H -0.8044 -0.3363 -0.5720 0.069 Uiso 1 1 calc R
C46A C -0.7656(9) -0.3463(9) -0.4611(7) 0.046(3) Uani 1 1 d .
H46A H -0.8018 -0.3049 -0.4415 0.055 Uiso 1 1 calc R
N51A N -0.7671(7) -0.2735(7) -0.2811(5) 0.042(3) Uani 1 1 d .
C52A C -0.8637(8) -0.2936(9) -0.2859(6) 0.042(3) Uani 1 1 d .
C53A C -0.9265(10) -0.2346(10) -0.2795(7) 0.052(4) Uani 1 1 d .
H53A H -0.9918 -0.2471 -0.2795 0.062 Uiso 1 1 calc R
C54A C -0.8938(11) -0.1574(10) -0.2733(8) 0.058(4) Uani 1 1 d .
H54A H -0.9377 -0.1173 -0.2689 0.070 Uiso 1 1 calc R
C55A C -0.7970(10) -0.1356(8) -0.2730(7) 0.046(3) Uani 1 1 d .
H55A H -0.7736 -0.0828 -0.2695 0.056 Uiso 1 1 calc R
C56A C -0.7394(10) -0.2000(9) -0.2786(7) 0.046(3) Uani 1 1 d .
H56A H -0.6743 -0.1893 -0.2806 0.055 Uiso 1 1 calc R
C61A C -0.8096(9) -0.4276(8) -0.2989(6) 0.041(3) Uani 1 1 d .
C62A C -0.8847(8) -0.3786(8) -0.2941(7) 0.041(3) Uani 1 1 d .
C63A C -0.9792(9) -0.4112(10) -0.2998(8) 0.053(4) Uani 1 1 d .
H63A H -1.0308 -0.3777 -0.2994 0.063 Uiso 1 1 calc R
C64A C -0.9956(10) -0.4900(9) -0.3058(8) 0.052(4) Uani 1 1 d .
H64A H -1.0589 -0.5120 -0.3103 0.063 Uiso 1 1 calc R
C65A C -0.9188(11) -0.5384(10) -0.3053(8) 0.059(4) Uani 1 1 d .
H65A H -0.9295 -0.5932 -0.3071 0.071 Uiso 1 1 calc R
C66A C -0.8261(9) -0.5069(9) -0.3021(7) 0.043(3) Uani 1 1 d .
H66A H -0.7745 -0.5404 -0.3021 0.052 Uiso 1 1 calc R
N71 N 0.3452(15) 0.8576(17) 0.0430(12) 0.145(10) Uani 1 1 d U
C72 C 0.2974(17) 0.8232(15) -0.0081(13) 0.105(8) Uani 1 1 d U
C73 C 0.223(2) 0.759(3) -0.0746(14) 0.22(2) Uani 1 1 d U
H73A H 0.2391 0.7579 -0.1258 0.326 Uiso 1 1 calc R
H73B H 0.2314 0.7056 -0.0629 0.326 Uiso 1 1 calc R
C74 C 0.130(4) 0.776(3) -0.078(3) 0.23(2) Uiso 1 1 d .
H74A H 0.1189 0.7912 -0.0254 0.351 Uiso 1 1 calc R
H74B H 0.0872 0.7299 -0.1069 0.351 Uiso 1 1 calc R
H74C H 0.1167 0.8202 -0.1048 0.351 Uiso 1 1 calc R
N81 N 0.6612(13) -0.0084(14) 0.3363(13) 0.118(7) Uani 1 1 d U
C82 C 0.6961(13) 0.0074(14) 0.4027(13) 0.083(6) Uani 1 1 d U
C83 C 0.7388(15) 0.0264(18) 0.4844(13) 0.113(9) Uani 1 1 d U
H83A H 0.6945 0.0081 0.5142 0.135 Uiso 1 1 calc R
H83B H 0.7995 0.0001 0.4951 0.135 Uiso 1 1 calc R
C84 C 0.759(2) 0.1175(19) 0.5088(19) 0.144(10) Uiso 1 1 d .
H84B H 0.7140 0.1397 0.5402 0.216 Uiso 1 1 calc R
H84A H 0.7512 0.1400 0.4622 0.216 Uiso 1 1 calc R
H84C H 0.8251 0.1303 0.5394 0.216 Uiso 1 1 calc R
N91 N 0.0239(17) 0.7691(13) 0.3342(13) 0.109(6) Uani 1 1 d U
C92 C -0.051(2) 0.7829(16) 0.3251(15) 0.102(8) Uani 1 1 d U
C93 C -0.1592(18) 0.812(2) 0.314(2) 0.187(16) Uani 1 1 d U
H93A H -0.2056 0.7647 0.2936 0.225 Uiso 1 1 calc R
H93B H -0.1703 0.8381 0.3648 0.225 Uiso 1 1 calc R
C94 C -0.179(4) 0.872(3) 0.254(3) 0.27(2) Uiso 1 1 d .
H94A H -0.1190 0.9034 0.2574 0.406 Uiso 1 1 calc R
H94B H -0.2278 0.9075 0.2674 0.406 Uiso 1 1 calc R
H94C H -0.2012 0.8418 0.2004 0.406 Uiso 1 1 calc R

loop_
_atom_site_aniso_label
_atom_site_aniso_U_11
_atom_site_aniso_U_22
_atom_site_aniso_U_33
_atom_site_aniso_U_23
_atom_site_aniso_U_13
_atom_site_aniso_U_12
Tl1 0.0260(2) 0.0574(3) 0.0355(3) 0.0141(2) 0.00555(19) 0.0037(2)
Tl2 0.0757(5) 0.1758(9) 0.0411(4) 0.0122(4) 0.0132(3) 0.0826(5)
Ir1 0.0250(2) 0.0497(3) 0.0402(3) 0.0169(2) 0.0099(2) 0.0046(2)
C1 0.034(6) 0.049(8) 0.036(7) 0.013(6) 0.013(5) 0.017(6)
N1 0.040(6) 0.054(8) 0.054(7) 0.022(6) 0.009(5) 0.014(5)
N2 0.042(6) 0.069(8) 0.042(6) 0.022(6) 0.006(5) 0.011(6)
C3 0.054(9) 0.098(13) 0.043(8) 0.037(9) 0.011(7) 0.016(9)
C4 0.053(9) 0.082(12) 0.065(10) 0.035(9) -0.006(8) -0.005(8)
C5 0.048(8) 0.072(11) 0.056(9) 0.028(8) 0.008(7) 0.026(8)
C6 0.054(10) 0.140(18) 0.065(11) 0.040(11) 0.014(8) -0.025(10)
C7 0.076(12) 0.081(13) 0.068(11) 0.012(9) 0.014(9) 0.028(10)
N11 0.048(6) 0.062(8) 0.033(6) 0.011(5) 0.011(5) 0.023(6)
N12 0.056(7) 0.077(9) 0.039(6) 0.016(6) 0.018(6) 0.026(6)
C13 0.047(8) 0.062(9) 0.039(8) 0.010(7) 0.000(6) 0.016(7)
C14 0.050(9) 0.081(12) 0.044(8) 0.022(8) -0.003(7) 0.017(8)
C15 0.041(7) 0.065(10) 0.038(7) 0.019(7) 0.007(6) 0.025(7)
C16 0.069(11) 0.110(15) 0.042(9) 0.002(9) 0.005(8) 0.047(10)
C17 0.035(7) 0.086(12) 0.053(8) 0.023(8) 0.006(6) 0.031(7)
C21 0.029(6) 0.052(8) 0.035(7) 0.009(6) 0.011(5) 0.015(6)
C22 0.028(6) 0.041(7) 0.040(7) 0.007(6) 0.011(5) 0.012(5)
C23 0.025(5) 0.044(7) 0.027(6) 0.004(5) 0.005(5) 0.007(5)
O23 0.019(4) 0.061(6) 0.040(5) 0.016(4) 0.006(3) 0.000(4)
C24 0.024(6) 0.050(8) 0.036(7) 0.010(6) 0.011(5) 0.010(5)
O24 0.027(4) 0.052(5) 0.041(5) 0.022(4) 0.006(4) 0.011(4)
C25 0.014(5) 0.051(8) 0.038(6) 0.016(6) 0.010(5) 0.005(5)
C26 0.037(7) 0.040(8) 0.061(9) 0.018(6) 0.024(6) 0.013(6)
N31 0.024(5) 0.072(9) 0.035(6) 0.016(5) 0.003(4) 0.014(5)
C32 0.027(6) 0.074(10) 0.035(7) 0.017(7) -0.003(5) 0.003(6)
C33 0.025(7) 0.110(15) 0.035(8) 0.007(8) 0.002(6) 0.006(7)
C34 0.070(12) 0.124(18) 0.039(9) -0.018(10) -0.001(8) 0.032(11)
C35 0.023(6) 0.096(12) 0.038(8) -0.008(7) -0.001(6) 0.005(7)
C36 0.027(6) 0.069(10) 0.039(7) 0.013(7) 0.003(5) 0.005(6)
C41 0.043(8) 0.057(10) 0.058(9) 0.036(8) -0.004(6) 0.001(7)
C42 0.032(7) 0.081(11) 0.040(7) 0.022(7) 0.004(6) 0.001(7)
C43 0.041(9) 0.113(16) 0.068(11) 0.024(10) 0.017(8) -0.029(9)
C44 0.037(8) 0.145(19) 0.059(10) 0.065(12) -0.011(7) -0.042(10)
C45 0.056(10) 0.084(13) 0.086(12) 0.052(10) 0.001(9) -0.013(9)
C46 0.035(7) 0.077(12) 0.090(12) 0.054(10) 0.020(8) 0.021(7)
N51 0.021(5) 0.053(7) 0.057(7) 0.020(6) 0.004(5) 0.007(5)
C52 0.047(8) 0.052(9) 0.069(10) 0.029(8) 0.027(7) 0.005(7)
C53 0.057(10) 0.053(10) 0.102(14) 0.023(10) 0.036(10) 0.025(8)
C54 0.081(13) 0.045(10) 0.099(15) 0.001(9) 0.038(11) 0.013(9)
C55 0.073(11) 0.066(11) 0.050(9) 0.011(8) 0.021(8) 0.016(9)
C56 0.037(7) 0.061(10) 0.056(9) 0.015(7) 0.021(7) -0.002(6)
C61 0.027(6) 0.050(8) 0.054(8) 0.017(6) 0.012(6) -0.005(5)
C62 0.029(7) 0.051(9) 0.078(11) 0.031(8) 0.013(7) 0.003(6)
C63 0.033(8) 0.073(11) 0.110(15) 0.050(11) -0.006(8) 0.006(7)
C64 0.065(11) 0.081(13) 0.077(13) 0.036(10) -0.009(9) 0.015(10)
C65 0.075(12) 0.086(13) 0.055(10) 0.018(9) 0.010(9) 0.005(10)
C66 0.045(8) 0.065(10) 0.039(8) 0.024(7) 0.004(6) 0.004(7)
Ir1A 0.0216(2) 0.0477(3) 0.0300(2) 0.0037(2) 0.00590(18) 0.0015(2)
C1A 0.034(7) 0.051(8) 0.038(7) 0.001(6) 0.011(5) 0.016(6)
N1A 0.029(5) 0.066(8) 0.028(5) 0.002(5) 0.000(4) 0.005(5)
N2A 0.047(7) 0.071(9) 0.037(6) 0.009(6) 0.009(5) 0.022(6)
C3A 0.036(7) 0.065(10) 0.042(8) 0.012(7) -0.007(6) 0.009(6)
C4A 0.055(9) 0.070(11) 0.038(8) 0.012(7) 0.004(7) -0.008(8)
C5A 0.036(7) 0.068(10) 0.039(7) 0.005(7) 0.013(6) 0.003(7)
C6A 0.087(13) 0.108(16) 0.058(11) 0.033(10) 0.015(10) 0.019(11)
C7A 0.097(14) 0.110(16) 0.049(10) 0.013(10) 0.041(10) 0.032(12)
N11A 0.037(6) 0.052(8) 0.056(7) -0.001(6) -0.005(5) 0.009(5)
N12A 0.032(8) 0.071(12) 0.35(3) 0.036(16) 0.014(13) -0.003(8)
C13A 0.064(15) 0.067(17) 0.44(6) 0.06(3) 0.02(2) -0.003(13)
C14A 0.105(19) 0.071(15) 0.16(2) 0.034(15) -0.061(16) -0.011(14)
C15A 0.095(14) 0.072(12) 0.042(9) 0.011(8) 0.013(9) 0.021(11)
C16A 0.052(15) 0.35(5) 0.33(5) 0.20(4) 0.03(2) -0.01(2)
C17A 0.22(3) 0.064(14) 0.20(3) 0.049(17) 0.12(3) 0.043(17)
C21A 0.027(6) 0.044(7) 0.034(6) 0.009(5) 0.008(5) 0.007(5)
C22A 0.028(6) 0.045(7) 0.028(6) 0.005(5) 0.006(5) 0.012(5)
C23A 0.032(6) 0.036(7) 0.040(7) 0.009(5) 0.019(5) 0.009(5)
O23A 0.023(4) 0.058(6) 0.035(5) 0.007(4) 0.001(3) -0.009(4)
C24A 0.036(6) 0.043(7) 0.039(7) 0.011(6) 0.018(5) 0.007(5)
O24A 0.031(4) 0.055(6) 0.029(4) 0.004(4) 0.009(3) -0.002(4)
C25A 0.045(8) 0.069(10) 0.031(7) -0.003(6) 0.011(6) -0.018(7)
C26A 0.044(8) 0.073(10) 0.030(7) -0.013(6) 0.014(6) -0.022(7)
N31A 0.039(6) 0.058(7) 0.030(6) 0.005(5) 0.015(5) 0.007(5)
C32A 0.041(7) 0.047(8) 0.051(8) 0.014(7) 0.010(6) 0.001(6)
C33A 0.045(8) 0.045(8) 0.050(8) 0.007(7) 0.007(6) 0.010(6)
C34A 0.044(8) 0.043(9) 0.085(12) 0.011(8) 0.017(8) 0.006(6)
C35A 0.043(8) 0.057(10) 0.063(10) 0.020(8) -0.001(7) -0.006(7)
C36A 0.019(6) 0.061(9) 0.067(9) 0.025(7) 0.010(6) 0.010(6)
C41A 0.017(5) 0.059(8) 0.034(6) 0.006(6) 0.003(5) -0.003(5)
C42A 0.029(6) 0.038(7) 0.042(7) -0.005(6) 0.010(5) -0.008(5)
C43A 0.047(8) 0.070(10) 0.037(8) -0.010(7) 0.018(6) 0.003(7)
C44A 0.061(9) 0.083(12) 0.031(7) -0.003(7) 0.016(7) 0.014(8)
C45A 0.045(8) 0.084(11) 0.040(8) 0.015(7) -0.001(6) 0.009(7)
C46A 0.031(7) 0.066(9) 0.032(7) -0.005(6) 0.002(5) -0.002(6)
N51A 0.036(6) 0.066(8) 0.022(5) -0.003(5) 0.016(4) 0.011(5)
C52A 0.023(6) 0.077(10) 0.020(6) 0.001(6) 0.001(5) 0.010(6)
C53A 0.033(7) 0.083(12) 0.036(7) 0.001(7) 0.009(6) 0.015(7)
C54A 0.057(9) 0.071(11) 0.043(8) 0.006(7) 0.003(7) 0.035(8)
C55A 0.053(8) 0.049(8) 0.041(7) 0.017(6) 0.011(6) 0.012(7)
C56A 0.043(7) 0.061(10) 0.032(7) 0.017(6) 0.000(6) -0.003(7)
C61A 0.035(7) 0.061(9) 0.019(6) 0.000(5) -0.001(5) -0.007(6)
C62A 0.015(5) 0.067(9) 0.033(6) 0.001(6) 0.000(5) -0.006(5)
C63A 0.020(6) 0.093(12) 0.038(7) -0.004(7) 0.008(5) -0.007(7)
C64A 0.035(7) 0.068(10) 0.044(8) 0.001(7) -0.001(6) -0.027(7)
C65A 0.066(10) 0.072(11) 0.033(7) -0.001(7) 0.015(7) -0.022(8)
C66A 0.026(6) 0.062(9) 0.035(7) 0.002(6) 0.001(5) -0.004(6)
N71 0.083(13) 0.24(3) 0.073(13) -0.041(15) -0.002(11) 0.075(15)
C72 0.085(15) 0.14(2) 0.065(13) -0.027(13) 0.009(11) 0.056(14)
C73 0.11(2) 0.39(5) 0.073(15) -0.09(2) -0.035(14) 0.15(3)
N81 0.065(11) 0.17(2) 0.101(15) 0.018(14) 0.001(11) -0.016(12)
C82 0.045(10) 0.126(18) 0.075(13) 0.021(12) 0.007(9) -0.004(10)
C83 0.066(12) 0.21(3) 0.100(16) 0.079(18) 0.043(12) 0.054(15)
N91 0.109(16) 0.112(16) 0.110(16) 0.023(12) 0.035(14) 0.009(14)
C92 0.095(17) 0.104(18) 0.092(16) -0.002(13) 0.014(15) -0.038(15)
C93 0.060(16) 0.24(4) 0.23(4) 0.06(3) -0.048(19) -0.046(19)

loop_
_atom_type_symbol
_atom_type_description
_atom_type_scat_dispersion_real
_atom_type_scat_dispersion_imag
_atom_type_scat_source
C C 0.0033 0.0016 'International Tables Vol C Tables 4.2.6.8 and 6.1.1.4'
H H 0.0000 0.0000 'International Tables Vol C Tables 4.2.6.8 and 6.1.1.4'
Ir Ir -1.4442 7.9887 'International Tables Vol C Tables 4.2.6.8 and 6.1.1.4'
N N 0.0061 0.0033 'International Tables Vol C Tables 4.2.6.8 and 6.1.1.4'
O O 0.0106 0.0060 'International Tables Vol C Tables 4.2.6.8 and 6.1.1.4'
Tl Tl -2.8358 9.6688 'International Tables Vol C Tables 4.2.6.8 and 6.1.1.4'

loop_
_geom_angle_atom_site_label_1
_geom_angle_atom_site_label_2
_geom_angle_atom_site_label_3
_geom_angle
O24A Tl1 O24 92.8(2)
N2A Tl2 N12 87.5(3)
C41 Ir1 C61 90.5(5)
C41 Ir1 N51 94.5(6)
C61 Ir1 N51 81.2(5)
C41 Ir1 N31 81.1(6)
C61 Ir1 N31 99.6(5)
N51 Ir1 N31 175.5(4)
C41 Ir1 O24 174.2(5)
C61 Ir1 O24 91.0(4)
N51 Ir1 O24 91.3(4)
N31 Ir1 O24 93.1(4)
C41 Ir1 O23 99.5(4)
C61 Ir1 O23 168.8(4)
N51 Ir1 O23 93.1(4)
N31 Ir1 O23 86.9(4)
O24 Ir1 O23 79.5(3)
N11 C1 N1 113.1(10)
N11 C1 C21 112.4(11)
N1 C1 C21 112.7(10)
N11 C1 H1 106.0
N1 C1 H1 106.0
C21 C1 H1 106.0
C5 N1 N2 114.1(11)
C5 N1 C1 127.9(11)
N2 N1 C1 117.1(11)
C3 N2 N1 103.1(12)
N2 C3 C4 110.5(13)
N2 C3 C6 117.9(16)
C4 C3 C6 131.6(17)
C5 C4 C3 106.5(15)
C5 C4 H4 126.7
C3 C4 H4 126.7
N1 C5 C4 105.8(14)
N1 C5 C7 122.4(14)
C4 C5 C7 131.7(17)
C3 C6 H6A 109.5
C3 C6 H6B 109.5
H6A C6 H6B 109.5
C3 C6 H6C 109.5
H6A C6 H6C 109.5
H6B C6 H6C 109.5
C5 C7 H7A 109.5
C5 C7 H7B 109.5
H7A C7 H7B 109.5
C5 C7 H7C 109.5
H7A C7 H7C 109.5
H7B C7 H7C 109.5
N12 N11 C15 112.9(12)
N12 N11 C1 118.9(10)
C15 N11 C1 128.2(10)
N11 N12 C13 105.9(11)
N11 N12 Tl2 118.7(8)
C13 N12 Tl2 132.0(9)
N12 C13 C14 108.3(12)
N12 C13 C16 121.4(13)
C14 C13 C16 130.0(14)
C15 C14 C13 106.7(13)
C15 C14 H14 126.6
C13 C14 H14 126.6
N11 C15 C14 106.2(11)
N11 C15 C17 125.1(13)
C14 C15 C17 128.7(13)
C13 C16 H16A 109.5
C13 C16 H16B 109.5
H16A C16 H16B 109.5
C13 C16 H16C 109.5
H16A C16 H16C 109.5
H16B C16 H16C 109.5
C15 C17 H17A 109.5
C15 C17 H17B 109.5
H17A C17 H17B 109.5
C15 C17 H17C 109.5
H17A C17 H17C 109.5
H17B C17 H17C 109.5
C22 C21 C26 118.8(11)
C22 C21 C1 120.4(11)
C26 C21 C1 120.6(12)
C21 C22 C23 122.3(12)
C21 C22 H22 118.9
C23 C22 H22 118.9
O23 C23 C22 121.8(10)
O23 C23 C24 119.4(10)
C22 C23 C24 118.8(11)
C23 O23 Ir1 110.2(7)
O24 C24 C25 122.7(11)
O24 C24 C23 119.0(10)
C25 C24 C23 118.1(10)
C24 O24 Ir1 110.7(7)
C24 O24 Tl1 129.9(7)
Ir1 O24 Tl1 117.1(3)
C26 C25 C24 121.7(11)
C26 C25 H25 119.2
C24 C25 H25 119.2
C25 C26 C21 120.2(12)
C25 C26 H26 119.9
C21 C26 H26 119.9
C36 N31 C32 117.3(11)
C36 N31 Ir1 126.0(8)
C32 N31 Ir1 116.2(10)
C33 C32 N31 121.8(14)
C33 C32 C42 125.9(13)
N31 C32 C42 112.3(11)
C32 C33 C34 120.2(14)
C32 C33 H33 119.9
C34 C33 H33 119.9
C35 C34 C33 118.2(15)
C35 C34 H34 120.9
C33 C34 H34 120.9
C36 C35 C34 117.3(16)
C36 C35 H35 121.3
C34 C35 H35 121.3
N31 C36 C35 125.1(12)
N31 C36 H36 117.4
C35 C36 H36 117.4
C46 C41 C42 116.5(12)
C46 C41 Ir1 128.1(11)
C42 C41 Ir1 115.4(11)
C43 C42 C41 121.0(16)
C43 C42 C32 124.5(14)
C41 C42 C32 114.4(11)
C44 C43 C42 122.3(17)
C44 C43 H43 118.8
C42 C43 H43 118.8
C43 C44 C45 118.6(13)
C43 C44 H44 120.7
C45 C44 H44 120.7
C46 C45 C44 119.9(18)
C46 C45 H45 120.1
C44 C45 H45 120.1
C41 C46 C45 121.7(16)
C41 C46 H46 119.2
C45 C46 H46 119.2
C52 N51 C56 120.4(12)
C52 N51 Ir1 117.2(10)
C56 N51 Ir1 122.4(9)
N51 C52 C53 121.6(15)
N51 C52 C62 112.8(12)
C53 C52 C62 125.6(14)
C54 C53 C52 116.3(15)
C54 C53 H53 121.8
C52 C53 H53 121.8
C55 C54 C53 121.5(15)
C55 C54 H54 119.2
C53 C54 H54 119.2
C54 C55 C56 120.4(16)
C54 C55 H55 119.8
C56 C55 H55 119.8
N51 C56 C55 119.7(14)
N51 C56 H56 120.1
C55 C56 H56 120.1
C66 C61 C62 118.2(13)
C66 C61 Ir1 128.9(10)
C62 C61 Ir1 112.5(10)
C63 C62 C61 119.9(16)
C63 C62 C52 123.9(15)
C61 C62 C52 116.1(12)
C62 C63 C64 120.1(17)
C62 C63 H63 119.9
C64 C63 H63 119.9
C65 C64 C63 118.0(16)
C65 C64 H64 121.0
C63 C64 H64 121.0
C64 C65 C66 123.6(17)
C64 C65 H65 118.2
C66 C65 H65 118.2
C61 C66 C65 120.1(15)
C61 C66 H66 120.0
C65 C66 H66 120.0
C41A Ir1A C61A 89.7(4)
C41A Ir1A N31A 80.3(5)
C61A Ir1A N31A 96.5(5)
C41A Ir1A N51A 96.1(4)
C61A Ir1A N51A 81.8(5)
N31A Ir1A N51A 176.1(4)
C41A Ir1A O23A 171.3(4)
C61A Ir1A O23A 96.6(4)
N31A Ir1A O23A 92.9(4)
N51A Ir1A O23A 90.9(4)
C41A Ir1A O24A 95.5(4)
C61A Ir1A O24A 172.3(4)
N31A Ir1A O24A 90.0(4)
N51A Ir1A O24A 92.0(4)
O23A Ir1A O24A 79.0(3)
N11A C1A N1A 111.7(11)
N11A C1A C21A 113.7(10)
N1A C1A C21A 111.7(10)
N11A C1A H1A 106.4
N1A C1A H1A 106.4
C21A C1A H1A 106.4
C5A N1A N2A 110.6(11)
C5A N1A C1A 127.4(11)
N2A N1A C1A 121.0(9)
C3A N2A N1A 104.1(10)
C3A N2A Tl2 134.9(9)
N1A N2A Tl2 119.9(7)
N2A C3A C4A 109.7(13)
N2A C3A C6A 119.3(13)
C4A C3A C6A 131.1(14)
C5A C4A C3A 108.1(12)
C5A C4A H4A 126.0
C3A C4A H4A 126.0
N1A C5A C4A 107.5(12)
N1A C5A C7A 122.1(13)
C4A C5A C7A 130.4(13)
C3A C6A H6A1 109.5
C3A C6A H6A2 109.5
H6A1 C6A H6A2 109.5
C3A C6A H6A3 109.5
H6A1 C6A H6A3 109.5
H6A2 C6A H6A3 109.5
C5A C7A H7A1 109.5
C5A C7A H7A2 109.5
H7A1 C7A H7A2 109.5
C5A C7A H7A3 109.5
H7A1 C7A H7A3 109.5
H7A2 C7A H7A3 109.5
C15A N11A N12A 111.7(14)
C15A N11A C1A 128.2(13)
N12A N11A C1A 118.9(12)
C13A N12A N11A 104(2)
C14A C13A N12A 111(2)
C14A C13A C16A 133(3)
N12A C13A C16A 111(3)
C13A C14A C15A 109(2)
C13A C14A H14A 125.4
C15A C14A H14A 125.4
N11A C15A C14A 104.2(17)
N11A C15A C17A 125.6(19)
C14A C15A C17A 130(2)
C13A C16A H16D 106.1
C13A C16A H16E 98.8
H16D C16A H16E 109.5
C13A C16A H16F 122.7
H16D C16A H16F 109.5
H16E C16A H16F 109.5
C15A C17A H17D 109.5
C15A C17A H17E 109.5
H17D C17A H17E 109.5
C15A C17A H17F 109.5
H17D C17A H17F 109.5
H17E C17A H17F 109.5
C26A C21A C22A 118.3(11)
C26A C21A C1A 121.0(11)
C22A C21A C1A 120.5(10)
C23A C22A C21A 122.2(11)
C23A C22A H22A 118.9
C21A C22A H22A 118.9
O23A C23A C22A 121.9(10)
O23A C23A C24A 119.4(11)
C22A C23A C24A 118.7(11)
C23A O23A Ir1A 111.8(7)
C25A C24A O24A 123.2(10)
C25A C24A C23A 119.7(12)
O24A C24A C23A 117.0(11)
C24A O24A Ir1A 111.7(6)
C24A O24A Tl1 135.1(7)
Ir1A O24A Tl1 113.3(3)
C24A C25A C26A 121.1(12)
C24A C25A H25A 119.4
C26A C25A H25A 119.4
C21A C26A C25A 119.7(12)
C21A C26A H26A 120.1
C25A C26A H26A 120.1
C32A N31A C36A 122.2(12)
C32A N31A Ir1A 116.7(9)
C36A N31A Ir1A 121.1(9)
N31A C32A C33A 121.8(13)
N31A C32A C42A 115.1(12)
C33A C32A C42A 123.0(12)
C32A C33A C34A 119.3(14)
C32A C33A H33A 120.4
C34A C33A H33A 120.4
C35A C34A C33A 118.0(14)
C35A C34A H34A 121.0
C33A C34A H34A 121.0
C34A C35A C36A 121.1(14)
C34A C35A H35A 119.5
C36A C35A H35A 119.5
N31A C36A C35A 117.5(13)
N31A C36A H36A 121.2
C35A C36A H36A 121.2
C42A C41A C46A 116.7(11)
C42A C41A Ir1A 114.5(9)
C46A C41A Ir1A 128.3(10)
C43A C42A C41A 121.2(12)
C43A C42A C32A 126.0(12)
C41A C42A C32A 112.8(11)
C44A C43A C42A 119.1(13)
C44A C43A H43A 120.5
C42A C43A H43A 120.5
C45A C44A C43A 119.6(12)
C45A C44A H44A 120.2
C43A C44A H44A 120.2
C44A C45A C46A 123.8(14)
C44A C45A H45A 118.1
C46A C45A H45A 118.1
C45A C46A C41A 119.6(13)
C45A C46A H46A 120.2
C41A C46A H46A 120.2
C56A N51A C52A 119.3(12)
C56A N51A Ir1A 125.6(9)
C52A N51A Ir1A 114.6(9)
C53A C52A N51A 119.3(13)
C53A C52A C62A 127.7(12)
N51A C52A C62A 112.9(10)
C54A C53A C52A 119.5(13)
C54A C53A H53A 120.2
C52A C53A H53A 120.2
C53A C54A C55A 122.4(13)
C53A C54A H54A 118.8
C55A C54A H54A 118.8
C56A C55A C54A 113.2(13)
C56A C55A H55A 123.4
C54A C55A H55A 123.4
N51A C56A C55A 126.0(13)
N51A C56A H56A 117.0
C55A C56A H56A 117.0
C66A C61A C62A 119.0(11)
C66A C61A Ir1A 128.1(10)
C62A C61A Ir1A 112.7(10)
C61A C62A C63A 120.4(13)
C61A C62A C52A 117.9(10)
C63A C62A C52A 121.7(12)
C64A C63A C62A 120.0(14)
C64A C63A H63A 120.0
C62A C63A H63A 120.0
C63A C64A C65A 119.5(12)
C63A C64A H64A 120.3
C65A C64A H64A 120.3
C64A C65A C66A 120.6(15)
C64A C65A H65A 119.7
C66A C65A H65A 119.7
C61A C66A C65A 120.3(13)
C61A C66A H66A 119.9
C65A C66A H66A 119.9
N71 C72 C73 169(3)
C74 C73 C72 112(3)
C74 C73 H73A 109.3
C72 C73 H73A 109.3
C74 C73 H73B 109.3
C72 C73 H73B 109.3
H73A C73 H73B 107.9
C73 C74 H74A 109.5
C73 C74 H74B 109.5
H74A C74 H74B 109.5
C73 C74 H74C 109.5
H74A C74 H74C 109.5
H74B C74 H74C 109.5
N81 C82 C83 180(3)
C84 C83 C82 108(2)
C84 C83 H83A 110.2
C82 C83 H83A 110.2
C84 C83 H83B 110.2
C82 C83 H83B 110.2
H83A C83 H83B 108.5
C83 C84 H84B 109.5
C83 C84 H84A 109.5
H84B C84 H84A 109.5
C83 C84 H84C 109.5
H84B C84 H84C 109.5
H84A C84 H84C 109.5
N91 C92 C93 175(3)
C94 C93 C92 112(3)
C94 C93 H93A 109.1
C92 C93 H93A 109.1
C94 C93 H93B 109.1
C92 C93 H93B 109.1
H93A C93 H93B 107.9
C93 C94 H94A 109.5
C93 C94 H94B 109.5
H94A C94 H94B 109.5
C93 C94 H94C 109.5
H94A C94 H94C 109.5
H94B C94 H94C 109.5

loop_
_geom_bond_atom_site_label_1
_geom_bond_atom_site_label_2
_geom_bond_distance
Tl1 O24A 2.488(7)
Tl1 O24 2.505(8)
Tl2 N2A 2.823(10)
Tl2 N12 2.837(12)
Ir1 C41 1.976(13)
Ir1 C61 2.009(13)
Ir1 N51 2.015(11)
Ir1 N31 2.034(11)
Ir1 O24 2.143(8)
Ir1 O23 2.143(8)
C1 N11 1.443(17)
C1 N1 1.458(16)
C1 C21 1.500(16)
C1 H1 1.0000
N1 C5 1.33(2)
N1 N2 1.404(15)
N2 C3 1.34(2)
C3 C4 1.43(2)
C3 C6 1.50(2)
C4 C5 1.38(2)
C4 H4 0.9500
C5 C7 1.49(2)
C6 H6A 0.9800
C6 H6B 0.9800
C6 H6C 0.9800
C7 H7A 0.9800
C7 H7B 0.9800
C7 H7C 0.9800
N11 N12 1.349(14)
N11 C15 1.349(17)
N12 C13 1.364(19)
C13 C14 1.422(19)
C13 C16 1.45(2)
C14 C15 1.38(2)
C14 H14 0.9500
C15 C17 1.477(17)
C16 H16A 0.9800
C16 H16B 0.9800
C16 H16C 0.9800
C17 H17A 0.9800
C17 H17B 0.9800
C17 H17C 0.9800
C21 C22 1.380(17)
C21 C26 1.403(19)
C22 C23 1.387(16)
C22 H22 0.9500
C23 O23 1.342(14)
C23 C24 1.434(16)
C24 O24 1.337(14)
C24 C25 1.398(16)
C25 C26 1.377(17)
C25 H25 0.9500
C26 H26 0.9500
N31 C36 1.327(18)
N31 C32 1.383(15)
C32 C33 1.35(2)
C32 C42 1.49(2)
C33 C34 1.43(3)
C33 H33 0.9500
C34 C35 1.39(2)
C34 H34 0.9500
C35 C36 1.394(19)
C35 H35 0.9500
C36 H36 0.9500
C41 C46 1.38(2)
C41 C42 1.42(2)
C42 C43 1.375(19)
C43 C44 1.34(3)
C43 H43 0.9500
C44 C45 1.41(3)
C44 H44 0.9500
C45 C46 1.40(2)
C45 H45 0.9500
C46 H46 0.9500
N51 C52 1.348(17)
N51 C56 1.350(18)
C52 C53 1.41(2)
C52 C62 1.47(2)
C53 C54 1.39(3)
C53 H53 0.9500
C54 C55 1.34(2)
C54 H54 0.9500
C55 C56 1.39(2)
C55 H55 0.9500
C56 H56 0.9500
C61 C66 1.358(19)
C61 C62 1.421(19)
C62 C63 1.38(2)
C63 C64 1.39(3)
C63 H63 0.9500
C64 C65 1.35(2)
C64 H64 0.9500
C65 C66 1.36(2)
C65 H65 0.9500
C66 H66 0.9500
Ir1A C41A 2.000(12)
Ir1A C61A 2.019(12)
Ir1A N31A 2.050(11)
Ir1A N51A 2.047(11)
Ir1A O23A 2.136(8)
Ir1A O24A 2.157(8)
C1A N11A 1.445(17)
C1A N1A 1.450(17)
C1A C21A 1.526(17)
C1A H1A 1.0000
N1A C5A 1.336(16)
N1A N2A 1.381(15)
N2A C3A 1.352(17)
C3A C4A 1.37(2)
C3A C6A 1.52(2)
C4A C5A 1.33(2)
C4A H4A 0.9500
C5A C7A 1.50(2)
C6A H6A1 0.9800
C6A H6A2 0.9800
C6A H6A3 0.9800
C7A H7A1 0.9800
C7A H7A2 0.9800
C7A H7A3 0.9800
N11A C15A 1.32(2)
N11A N12A 1.40(2)
N12A C13A 1.32(3)
C13A C14A 1.33(4)
C13A C16A 1.71(4)
C14A C15A 1.38(3)
C14A H14A 0.9500
C15A C17A 1.46(3)
C16A H16D 0.9799
C16A H16E 0.9800
C16A H16F 0.9800
C17A H17D 0.9800
C17A H17E 0.9800
C17A H17F 0.9800
C21A C26A 1.403(17)
C21A C22A 1.424(17)
C22A C23A 1.349(16)
C22A H22A 0.9500
C23A O23A 1.342(14)
C23A C24A 1.452(15)
C24A C25A 1.362(18)
C24A O24A 1.363(15)
C25A C26A 1.408(18)
C25A H25A 0.9500
C26A H26A 0.9500
N31A C32A 1.300(16)
N31A C36A 1.350(16)
C32A C33A 1.374(19)
C32A C42A 1.501(19)
C33A C34A 1.40(2)
C33A H33A 0.9500
C34A C35A 1.35(2)
C34A H34A 0.9500
C35A C36A 1.42(2)
C35A H35A 0.9500
C36A H36A 0.9500
C41A C42A 1.425(17)
C41A C46A 1.427(18)
C42A C43A 1.401(17)
C43A C44A 1.40(2)
C43A H43A 0.9500
C44A C45A 1.34(2)
C44A H44A 0.9500
C45A C46A 1.368(18)
C45A H45A 0.9500
C46A H46A 0.9500
N51A C56A 1.313(17)
N51A C52A 1.391(15)
C52A C53A 1.382(19)
C52A C62A 1.467(19)
C53A C54A 1.38(2)
C53A H53A 0.9500
C54A C55A 1.42(2)
C54A H54A 0.9500
C55A C56A 1.403(19)
C55A H55A 0.9500
C56A H56A 0.9500
C61A C66A 1.374(19)
C61A C62A 1.392(18)
C62A C63A 1.420(16)
C63A C64A 1.36(2)
C63A H63A 0.9500
C64A C65A 1.40(2)
C64A H64A 0.9500
C65A C66A 1.400(18)
C65A H65A 0.9500
C66A H66A 0.9500
N71 C72 1.08(3)
C72 C73 1.63(4)
C73 C74 1.36(5)
C73 H73A 0.9900
C73 H73B 0.9900
C74 H74A 0.9800
C74 H74B 0.9800
C74 H74C 0.9800
N81 C82 1.17(3)
C82 C83 1.44(3)
C83 C84 1.55(4)
C83 H83A 0.9900
C83 H83B 0.9900
C84 H84B 0.9800
C84 H84A 0.9800
C84 H84C 0.9800
N91 C92 1.08(3)
C92 C93 1.62(4)
C93 C94 1.64(6)
C93 H93A 0.9900
C93 H93B 0.9900
C94 H94A 0.9800
C94 H94B 0.9800
C94 H94C 0.9800

loop_
_geom_torsion_atom_site_label_1
_geom_torsion_atom_site_label_2
_geom_torsion_atom_site_label_3
_geom_torsion_atom_site_label_4
_geom_torsion
N11 C1 N1 C5 -134.3(13)
C21 C1 N1 C5 96.9(15)
N11 C1 N1 N2 57.8(13)
C21 C1 N1 N2 -71.0(14)
C5 N1 N2 C3 1.1(15)
C1 N1 N2 C3 170.6(11)
N1 N2 C3 C4 0.5(15)
N1 N2 C3 C6 179.9(13)
N2 C3 C4 C5 -1.8(17)
C6 C3 C4 C5 178.9(16)
N2 N1 C5 C4 -2.2(16)
C1 N1 C5 C4 -170.4(12)
N2 N1 C5 C7 175.3(13)
C1 N1 C5 C7 7(2)
C3 C4 C5 N1 2.3(16)
C3 C4 C5 C7 -174.8(15)
N1 C1 N11 N12 -73.3(14)
C21 C1 N11 N12 55.7(14)
N1 C1 N11 C15 110.2(14)
C21 C1 N11 C15 -120.8(13)
C15 N11 N12 C13 -0.5(15)
C1 N11 N12 C13 -177.5(11)
C15 N11 N12 Tl2 160.8(9)
C1 N11 N12 Tl2 -16.2(14)
N2A Tl2 N12 N11 154.0(10)
N2A Tl2 N12 C13 -50.5(12)
N11 N12 C13 C14 0.0(15)
Tl2 N12 C13 C14 -157.8(9)
N11 N12 C13 C16 -175.6(14)
Tl2 N12 C13 C16 27(2)
N12 C13 C14 C15 0.4(16)
C16 C13 C14 C15 175.6(16)
N12 N11 C15 C14 0.7(16)
C1 N11 C15 C14 177.4(12)
N12 N11 C15 C17 -179.0(12)
C1 N11 C15 C17 -2(2)
C13 C14 C15 N11 -0.7(16)
C13 C14 C15 C17 179.1(14)
N11 C1 C21 C22 40.7(14)
N1 C1 C21 C22 169.9(10)
N11 C1 C21 C26 -144.8(11)
N1 C1 C21 C26 -15.6(16)
C26 C21 C22 C23 -0.7(17)
C1 C21 C22 C23 173.9(10)
C21 C22 C23 O23 -176.3(10)
C21 C22 C23 C24 3.8(17)
C22 C23 O23 Ir1 170.6(8)
C24 C23 O23 Ir1 -9.5(12)
C41 Ir1 O23 C23 -164.7(8)
C61 Ir1 O23 C23 42(3)
N51 Ir1 O23 C23 100.3(7)
N31 Ir1 O23 C23 -84.2(7)
O24 Ir1 O23 C23 9.5(7)
O23 C23 C24 O24 2.2(16)
C22 C23 C24 O24 -177.9(10)
O23 C23 C24 C25 177.0(10)
C22 C23 C24 C25 -3.1(16)
C25 C24 O24 Ir1 -168.2(8)
C23 C24 O24 Ir1 6.4(12)
C25 C24 O24 Tl1 29.6(16)
C23 C24 O24 Tl1 -155.9(8)
C41 Ir1 O24 C24 72(5)
C61 Ir1 O24 C24 177.4(8)
N51 Ir1 O24 C24 -101.4(8)
N31 Ir1 O24 C24 77.8(8)
O23 Ir1 O24 C24 -8.5(7)
C41 Ir1 O24 Tl1 -123(4)
C61 Ir1 O24 Tl1 -17.8(5)
N51 Ir1 O24 Tl1 63.4(5)
N31 Ir1 O24 Tl1 -117.5(4)
O23 Ir1 O24 Tl1 156.3(4)
O24A Tl1 O24 C24 31.8(10)
O24A Tl1 O24 Ir1 -129.6(4)
O24 C24 C25 C26 173.9(11)
C23 C24 C25 C26 -0.7(17)
C24 C25 C26 C21 3.9(18)
C22 C21 C26 C25 -3.2(17)
C1 C21 C26 C25 -177.8(10)
C41 Ir1 N31 C36 175.4(11)
C61 Ir1 N31 C36 -95.6(10)
N51 Ir1 N31 C36 165(5)
O24 Ir1 N31 C36 -4.1(10)
O23 Ir1 N31 C36 75.2(10)
C41 Ir1 N31 C32 3.8(9)
C61 Ir1 N31 C32 92.8(9)
N51 Ir1 N31 C32 -6(6)
O24 Ir1 N31 C32 -175.7(8)
O23 Ir1 N31 C32 -96.4(8)
C36 N31 C32 C33 0.1(17)
Ir1 N31 C32 C33 172.4(10)
C36 N31 C32 C42 -179.9(11)
Ir1 N31 C32 C42 -7.5(13)
N31 C32 C33 C34 -3(2)
C42 C32 C33 C34 176.8(13)
C32 C33 C34 C35 5(2)
C33 C34 C35 C36 -3(2)
C32 N31 C36 C35 1.4(18)
Ir1 N31 C36 C35 -170.2(10)
C34 C35 C36 N31 0(2)
C61 Ir1 C41 C46 81.0(13)
N51 Ir1 C41 C46 -0.1(13)
N31 Ir1 C41 C46 -179.4(13)
O24 Ir1 C41 C46 -174(4)
O23 Ir1 C41 C46 -94.0(13)
C61 Ir1 C41 C42 -98.5(10)
N51 Ir1 C41 C42 -179.6(10)
N31 Ir1 C41 C42 1.1(9)
O24 Ir1 C41 C42 7(5)
O23 Ir1 C41 C42 86.5(10)
C46 C41 C42 C43 -2(2)
Ir1 C41 C42 C43 178.0(12)
C46 C41 C42 C32 175.0(12)
Ir1 C41 C42 C32 -5.5(14)
C33 C32 C42 C43 5(2)
N31 C32 C42 C43 -175.3(13)
C33 C32 C42 C41 -171.6(13)
N31 C32 C42 C41 8.3(15)
C41 C42 C43 C44 3(2)
C32 C42 C43 C44 -173.6(14)
C42 C43 C44 C45 -2(3)
C43 C44 C45 C46 1(2)
C42 C41 C46 C45 0(2)
Ir1 C41 C46 C45 -179.4(11)
C44 C45 C46 C41 0(2)
C41 Ir1 N51 C52 91.8(10)
C61 Ir1 N51 C52 2.0(9)
N31 Ir1 N51 C52 102(5)
O24 Ir1 N51 C52 -88.8(9)
O23 Ir1 N51 C52 -168.4(9)
C41 Ir1 N51 C56 -85.2(10)
C61 Ir1 N51 C56 -175.0(10)
N31 Ir1 N51 C56 -75(6)
O24 Ir1 N51 C56 94.2(10)
O23 Ir1 N51 C56 14.6(10)
C56 N51 C52 C53 -2.8(19)
Ir1 N51 C52 C53 -179.9(10)
C56 N51 C52 C62 177.4(11)
Ir1 N51 C52 C62 0.3(14)
N51 C52 C53 C54 3(2)
C62 C52 C53 C54 -177.7(14)
C52 C53 C54 C55 -1(2)
C53 C54 C55 C56 -1(3)
C52 N51 C56 C55 1.3(19)
Ir1 N51 C56 C55 178.2(10)
C54 C55 C56 N51 1(2)
C41 Ir1 C61 C66 88.5(12)
N51 Ir1 C61 C66 -177.1(12)
N31 Ir1 C61 C66 7.4(12)
O24 Ir1 C61 C66 -85.9(11)
O23 Ir1 C61 C66 -117(2)
C41 Ir1 C61 C62 -98.3(10)
N51 Ir1 C61 C62 -3.8(9)
N31 Ir1 C61 C62 -179.3(9)
O24 Ir1 C61 C62 87.3(9)
O23 Ir1 C61 C62 56(3)
C66 C61 C62 C63 1.1(19)
Ir1 C61 C62 C63 -172.9(10)
C66 C61 C62 C52 179.2(11)
Ir1 C61 C62 C52 5.1(14)
N51 C52 C62 C63 174.4(13)
C53 C52 C62 C63 -5(2)
N51 C52 C62 C61 -3.6(16)
C53 C52 C62 C61 176.6(13)
C61 C62 C63 C64 -1(2)
C52 C62 C63 C64 -178.8(14)
C62 C63 C64 C65 0(2)
C63 C64 C65 C66 1(3)
C62 C61 C66 C65 -1(2)
Ir1 C61 C66 C65 172.4(11)
C64 C65 C66 C61 0(3)
N11A C1A N1A C5A 86.9(15)
C21A C1A N1A C5A -144.6(12)
N11A C1A N1A N2A -80.8(14)
C21A C1A N1A N2A 47.8(15)
C5A N1A N2A C3A 2.5(15)
C1A N1A N2A C3A 172.1(11)
C5A N1A N2A Tl2 172.2(9)
C1A N1A N2A Tl2 -18.2(15)
N12 Tl2 N2A C3A -49.4(13)
N12 Tl2 N2A N1A 144.8(10)
N1A N2A C3A C4A -2.0(16)
Tl2 N2A C3A C4A -169.4(10)
N1A N2A C3A C6A 177.7(14)
Tl2 N2A C3A C6A 10(2)
N2A C3A C4A C5A 0.9(18)
C6A C3A C4A C5A -178.8(17)
N2A N1A C5A C4A -2.0(16)
C1A N1A C5A C4A -170.8(12)
N2A N1A C5A C7A 179.3(14)
C1A N1A C5A C7A 11(2)
C3A C4A C5A N1A 0.7(17)
C3A C4A C5A C7A 179.2(17)
N1A C1A N11A C15A -130.2(14)
C21A C1A N11A C15A 102.3(16)
N1A C1A N11A N12A 63.8(19)
C21A C1A N11A N12A -64(2)
C15A N11A N12A C13A 7(3)
C1A N11A N12A C13A 175(3)
N11A N12A C13A C14A -6(4)
N11A N12A C13A C16A -164(2)
N12A C13A C14A C15A 3(5)
C16A C13A C14A C15A 155(4)
N12A N11A C15A C14A -5(2)
C1A N11A C15A C14A -171.7(16)
N12A N11A C15A C17A 179(2)
C1A N11A C15A C17A 12(3)
C13A C14A C15A N11A 1(3)
C13A C14A C15A C17A 177(3)
N11A C1A C21A C26A -9.4(17)
N1A C1A C21A C26A -136.9(12)
N11A C1A C21A C22A 175.9(10)
N1A C1A C21A C22A 48.4(14)
C26A C21A C22A C23A -0.8(18)
C1A C21A C22A C23A 174.0(10)
C21A C22A C23A O23A -177.7(10)
C21A C22A C23A C24A 5.4(17)
C22A C23A O23A Ir1A 174.6(9)
C24A C23A O23A Ir1A -8.5(13)
C41A Ir1A O23A C23A 60(3)
C61A Ir1A O23A C23A -164.4(8)
N31A Ir1A O23A C23A 98.6(8)
N51A Ir1A O23A C23A -82.6(8)
O24A Ir1A O23A C23A 9.2(7)
O23A C23A C24A C25A 175.9(12)
C22A C23A C24A C25A -7.0(18)
O23A C23A C24A O24A 0.7(16)
C22A C23A C24A O24A 177.7(10)
C25A C24A O24A Ir1A -167.7(11)
C23A C24A O24A Ir1A 7.4(12)
C25A C24A O24A Tl1 12.3(18)
C23A C24A O24A Tl1 -172.7(7)
C41A Ir1A O24A C24A 177.9(8)
C61A Ir1A O24A C24A 46(3)
N31A Ir1A O24A C24A -101.8(8)
N51A Ir1A O24A C24A 81.6(8)
O23A Ir1A O24A C24A -8.9(7)
C41A Ir1A O24A Tl1 -2.1(5)
C61A Ir1A O24A Tl1 -134(3)
N31A Ir1A O24A Tl1 78.2(4)
N51A Ir1A O24A Tl1 -98.4(4)
O23A Ir1A O24A Tl1 171.1(4)
O24 Tl1 O24A C24A 43.3(10)
O24 Tl1 O24A Ir1A -136.8(4)
O24A C24A C25A C26A 179.0(12)
C23A C24A C25A C26A 4(2)
C22A C21A C26A C25A -2(2)
C1A C21A C26A C25A -177.2(12)
C24A C25A C26A C21A 1(2)
C41A Ir1A N31A C32A 3.5(9)
C61A Ir1A N31A C32A 92.0(10)
N51A Ir1A N31A C32A 28(6)
O23A Ir1A N31A C32A -171.0(9)
O24A Ir1A N31A C32A -92.1(9)
C41A Ir1A N31A C36A -177.0(10)
C61A Ir1A N31A C36A -88.5(10)
N51A Ir1A N31A C36A -153(6)
O23A Ir1A N31A C36A 8.5(10)
O24A Ir1A N31A C36A 87.4(10)
C36A N31A C32A C33A 2(2)
Ir1A N31A C32A C33A -178.4(10)
C36A N31A C32A C42A -179.4(11)
Ir1A N31A C32A C42A 0.1(14)
N31A C32A C33A C34A -1(2)
C42A C32A C33A C34A -179.2(12)
C32A C33A C34A C35A 1(2)
C33A C34A C35A C36A -3(2)
C32A N31A C36A C35A -3.4(18)
Ir1A N31A C36A C35A 177.2(9)
C34A C35A C36A N31A 4(2)
C61A Ir1A C41A C42A -103.1(9)
N31A Ir1A C41A C42A -6.4(8)
N51A Ir1A C41A C42A 175.3(9)
O23A Ir1A C41A C42A 33(3)
O24A Ir1A C41A C42A 82.7(9)
C61A Ir1A C41A C46A 85.3(11)
N31A Ir1A C41A C46A -178.0(11)
N51A Ir1A C41A C46A 3.6(11)
O23A Ir1A C41A C46A -139(3)
O24A Ir1A C41A C46A -89.0(11)
C46A C41A C42A C43A -0.4(17)
Ir1A C41A C42A C43A -173.1(10)
C46A C41A C42A C32A -179.2(11)
Ir1A C41A C42A C32A 8.1(13)
N31A C32A C42A C43A 175.9(12)
C33A C32A C42A C43A -6(2)
N31A C32A C42A C41A -5.3(16)
C33A C32A C42A C41A 173.1(12)
C41A C42A C43A C44A 1(2)
C32A C42A C43A C44A 179.8(13)
C42A C43A C44A C45A -2(2)
C43A C44A C45A C46A 2(3)
C44A C45A C46A C41A -2(2)
C42A C41A C46A C45A 0.5(18)
Ir1A C41A C46A C45A 172.0(10)
C41A Ir1A N51A C56A -85.8(10)
C61A Ir1A N51A C56A -174.6(10)
N31A Ir1A N51A C56A -110(6)
O23A Ir1A N51A C56A 88.9(10)
O24A Ir1A N51A C56A 9.9(10)
C41A Ir1A N51A C52A 85.8(8)
C61A Ir1A N51A C52A -2.9(8)
N31A Ir1A N51A C52A 62(6)
O23A Ir1A N51A C52A -99.5(8)
O24A Ir1A N51A C52A -178.4(8)
C56A N51A C52A C53A -6.8(16)
Ir1A N51A C52A C53A -179.0(9)
C56A N51A C52A C62A 175.7(10)
Ir1A N51A C52A C62A 3.5(12)
N51A C52A C53A C54A 3.8(18)
C62A C52A C53A C54A -179.1(12)
C52A C53A C54A C55A 0(2)
C53A C54A C55A C56A -0.9(19)
C52A N51A C56A C55A 6.2(18)
Ir1A N51A C56A C55A 177.4(10)
C54A C55A C56A N51A -2.3(19)
C41A Ir1A C61A C66A 89.4(11)
N31A Ir1A C61A C66A 9.2(11)
N51A Ir1A C61A C66A -174.4(11)
O23A Ir1A C61A C66A -84.5(11)
O24A Ir1A C61A C66A -139(3)
C41A Ir1A C61A C62A -94.6(9)
N31A Ir1A C61A C62A -174.8(8)
N51A Ir1A C61A C62A 1.6(8)
O23A Ir1A C61A C62A 91.5(9)
O24A Ir1A C61A C62A 37(4)
C66A C61A C62A C63A -5.9(17)
Ir1A C61A C62A C63A 177.7(9)
C66A C61A C62A C52A 176.2(10)
Ir1A C61A C62A C52A -0.2(13)
C53A C52A C62A C61A -179.5(12)
N51A C52A C62A C61A -2.2(15)
C53A C52A C62A C63A 2.7(19)
N51A C52A C62A C63A 179.9(11)
C61A C62A C63A C64A 3.5(19)
C52A C62A C63A C64A -178.7(12)
C62A C63A C64A C65A 1(2)
C63A C64A C65A C66A -3(2)
C62A C61A C66A C65A 3.9(18)
Ir1A C61A C66A C65A 179.7(9)
C64A C65A C66A C61A 0.4(19)
N71 C72 C73 C74 94(11)
N81 C82 C83 C84 -171(100)
N91 C92 C93 C94 57(37)
